data_2104784
loop_
_publ_author_name
'Tumanov, N. A.'
'Boldyreva, E. V.'
'Kolesov, B. A.'
'Kurnosov, A. V.'
'Quesada Cabrera, R.'

_publ_section_title
;
 Pressure-induced phase transitions in <small>L</small>-alanine,
 revisited
;
_journal_coeditor_code GP5038
_journal_issue 4
_journal_name_full 'Acta Crystallographica Section B'
_journal_page_first 458
_journal_page_last 471
_journal_paper_doi 10.1107/S010876811001983X
_journal_volume 66
_journal_year 2010
_chemical_formula_moiety 'C3 H7 N O2'
_chemical_formula_sum 'C3 H7 N O2'
_chemical_formula_weight 89.10
_chemical_name_common L-alanine
_chemical_name_systematic
;
 (S)-2-Aminopropanoic acid
;
_space_group_IT_number 19
_symmetry_cell_setting orthorhombic
_symmetry_space_group_name_Hall 'P 2ac 2ab'
_symmetry_space_group_name_H-M 'P 21 21 21'
_atom_sites_solution_hydrogens geom
_atom_sites_solution_primary direct
_atom_sites_solution_secondary difmap
_audit_creation_method SHELXL-97
_cell_angle_alpha 90.00
_cell_angle_beta 90.00
_cell_angle_gamma 90.00
_cell_formula_units_Z 4
_cell_length_a 5.6999(14)
_cell_length_b 5.772(7)
_cell_length_c 12.161(6)
_cell_measurement_pressure 1500000
_cell_measurement_reflns_used 392
_cell_measurement_temperature 293(2)
_cell_measurement_theta_max 30.8549
_cell_measurement_theta_min 3.3397
_cell_volume 400.1(5)
_computing_cell_refinement
;
CrysAlis Pro (Oxford Diffraction Ltd., 2009)
;
_computing_data_collection
;
CrysAlis Pro (Oxford Diffraction Ltd., 2009)
;
_computing_data_reduction
;
CrysAlis Pro (Oxford Diffraction Ltd., 2009)
;
_computing_molecular_graphics 'Mercury (Macrae et al., 2006)'
_computing_publication_material
;
Mercury (Macrae et al., 2006),
CrystalExplorer (Wolff et al., 2007),
PLATON (Spek, 2003)
;
_computing_structure_refinement 'SHELXL-97 (Sheldrick, 1997)'
_computing_structure_solution 'SHELXS-97 (Sheldrick, 1990)'
_diffrn_ambient_temperature 293(2)
_diffrn_detector_area_resol_mean 10.3457
_diffrn_measured_fraction_theta_full 0.589
_diffrn_measured_fraction_theta_max 0.589
_diffrn_measurement_device_type 'Oxford Diffraction KM4 CCD'
_diffrn_measurement_method \w
_diffrn_radiation_monochromator graphite
_diffrn_radiation_source 'fine-focus sealed tube'
_diffrn_radiation_type MoK\a
_diffrn_radiation_wavelength 0.71073
_diffrn_reflns_av_R_equivalents 0.0965
_diffrn_reflns_av_sigmaI/netI 0.1613
_diffrn_reflns_limit_h_max 8
_diffrn_reflns_limit_h_min -8
_diffrn_reflns_limit_k_max 4
_diffrn_reflns_limit_k_min -4
_diffrn_reflns_limit_l_max 17
_diffrn_reflns_limit_l_min -17
_diffrn_reflns_number 2561
_diffrn_reflns_theta_full 31.04
_diffrn_reflns_theta_max 31.04
_diffrn_reflns_theta_min 3.35
_exptl_absorpt_coefficient_mu 0.123
_exptl_absorpt_correction_T_max 0.994
_exptl_absorpt_correction_T_min 0.994
_exptl_absorpt_correction_type numerical
_exptl_absorpt_process_details
;
Absorb6.1 (R. J. Angel, 2006)
;
_exptl_crystal_colour colorless
_exptl_crystal_density_diffrn 1.479
_exptl_crystal_density_method 'not measured'
_exptl_crystal_description plate
_exptl_crystal_F_000 192
_exptl_crystal_size_max 0.15
_exptl_crystal_size_mid 0.09
_exptl_crystal_size_min 0.05
_refine_diff_density_max 0.159
_refine_diff_density_min -0.204
_refine_ls_extinction_method none
_refine_ls_goodness_of_fit_ref 0.810
_refine_ls_hydrogen_treatment constr
_refine_ls_matrix_type full
_refine_ls_number_parameters 57
_refine_ls_number_reflns 707
_refine_ls_number_restraints 0
_refine_ls_restrained_S_all 0.810
_refine_ls_R_factor_all 0.1162
_refine_ls_R_factor_gt 0.0442
_refine_ls_shift/su_max 0.000
_refine_ls_shift/su_mean 0.000
_refine_ls_structure_factor_coef Fsqd
_refine_ls_weighting_details 'calc w=1/[\s^2^(Fo^2^)+(0.0382P)^2^+0.0000P] where P=(Fo^2^+2Fc^2^)/3'
_refine_ls_weighting_scheme calc
_refine_ls_wR_factor_gt 0.0853
_refine_ls_wR_factor_ref 0.0940
_reflns_number_gt 336
_reflns_number_total 707
_reflns_threshold_expression >2sigma(I)
_cod_data_source_file gp5038.cif
_cod_data_source_block 1.5GPa
_cod_database_code 2104784
_cod_database_fobs_code 2104784

loop_
_symmetry_equiv_pos_as_xyz
'x, y, z'
'-x+1/2, -y, z+1/2'
'x+1/2, -y+1/2, -z'
'-x, y+1/2, -z+1/2'

loop_
_atom_site_type_symbol
_atom_site_label
_atom_site_fract_x
_atom_site_fract_y
_atom_site_fract_z
_atom_site_U_iso_or_equiv
_atom_site_adp_type
_atom_site_calc_flag
_atom_site_refinement_flags
_atom_site_occupancy
_atom_site_disorder_assembly
_atom_site_disorder_group
C C2 0.1654(5) 0.5449(10) 0.1603(2) 0.0196(17) Uani d . 1 . .
H H21 0.1822 0.5886 0.2378 0.024 Uiso calc R 1 . .
C C1 -0.0833(4) 0.4544(10) 0.1414(2) 0.0196(17) Uani d . 1 . .
C C3 0.2175(5) 0.7531(10) 0.0898(2) 0.0301(18) Uani d . 1 . .
H H31 0.3686 0.8145 0.1089 0.036 Uiso calc R 1 . .
H H33 0.0996 0.8693 0.1017 0.036 Uiso calc R 1 . .
H H32 0.2174 0.7083 0.0138 0.036 Uiso calc R 1 . .
O O2 -0.1127(3) 0.2740(7) 0.08532(17) 0.0299(14) Uani d . 1 . .
O O1 -0.2452(3) 0.5745(6) 0.18382(14) 0.0293(13) Uani d . 1 . .
N N1 0.3357(4) 0.3532(8) 0.13498(19) 0.0299(17) Uani d . 1 . .
H H13 0.3121 0.3030 0.0667 0.036 Uiso calc R 1 . .
H H11 0.3141 0.2370 0.1820 0.036 Uiso calc R 1 . .
H H12 0.4817 0.4061 0.1413 0.036 Uiso calc R 1 . .

loop_
_atom_site_aniso_label
_atom_site_aniso_U_11
_atom_site_aniso_U_22
_atom_site_aniso_U_33
_atom_site_aniso_U_12
_atom_site_aniso_U_13
_atom_site_aniso_U_23
C2 0.0222(16) 0.018(6) 0.0188(16) 0.007(2) 0.0002(11) -0.004(2)
C1 0.0198(19) 0.021(6) 0.0180(16) -0.006(2) -0.0030(13) 0.004(2)
C3 0.0261(15) 0.016(6) 0.0486(19) 0.004(2) -0.0018(15) 0.006(3)
O2 0.0253(11) 0.030(5) 0.0342(13) -0.0060(17) -0.0035(9) -0.0060(17)
O1 0.0178(9) 0.031(4) 0.0388(11) 0.0023(14) 0.0066(9) -0.0063(17)
N1 0.0197(12) 0.041(6) 0.0285(14) -0.0010(18) 0.0005(11) -0.0020(17)

loop_
_atom_type_symbol
_atom_type_description
_atom_type_scat_dispersion_real
_atom_type_scat_dispersion_imag
_atom_type_scat_source
C C 0.0033 0.0016 'International Tables Vol C Tables 4.2.6.8 and 6.1.1.4'
H H 0.0000 0.0000 'International Tables Vol C Tables 4.2.6.8 and 6.1.1.4'
N N 0.0061 0.0033 'International Tables Vol C Tables 4.2.6.8 and 6.1.1.4'
O O 0.0106 0.0060 'International Tables Vol C Tables 4.2.6.8 and 6.1.1.4'

loop_
_geom_angle_atom_site_label_1
_geom_angle_atom_site_label_2
_geom_angle_atom_site_label_3
_geom_angle_site_symmetry_1
_geom_angle_site_symmetry_3
_geom_angle
_geom_angle_publ_flag
N1 C2 C3 . . 110.1(3) ?
N1 C2 C1 . . 108.4(4) ?
C3 C2 C1 . . 111.7(3) ?
N1 C2 H21 . . 108.9 ?
C3 C2 H21 . . 108.9 ?
C1 C2 H21 . . 108.9 ?
O2 C1 O1 . . 125.4(3) ?
O2 C1 C2 . . 119.3(3) ?
O1 C1 C2 . . 115.3(4) ?
C2 C3 H31 . . 109.5 ?
C2 C3 H33 . . 109.5 ?
H31 C3 H33 . . 109.5 ?
C2 C3 H32 . . 109.5 ?
H31 C3 H32 . . 109.5 ?
H33 C3 H32 . . 109.5 ?
C2 N1 H13 . . 109.5 ?
C2 N1 H11 . . 109.5 ?
H13 N1 H11 . . 109.5 ?
C2 N1 H12 . . 109.5 ?
H13 N1 H12 . . 109.5 ?
H11 N1 H12 . . 109.5 ?

loop_
_geom_bond_atom_site_label_1
_geom_bond_atom_site_label_2
_geom_bond_site_symmetry_2
_geom_bond_distance
_geom_bond_publ_flag
C2 N1 . 1.504(6) ?
C2 C3 . 1.506(7) ?
C2 C1 . 1.529(5) ?
C2 H21 . 0.9800 ?
C1 O2 . 1.256(6) ?
C1 O1 . 1.264(5) ?
C3 H31 . 0.9600 ?
C3 H33 . 0.9600 ?
C3 H32 . 0.9600 ?
N1 H13 . 0.8900 ?
N1 H11 . 0.8900 ?
N1 H12 . 0.8900 ?

loop_
_geom_hbond_atom_site_label_D
_geom_hbond_atom_site_label_H
_geom_hbond_atom_site_label_A
_geom_hbond_site_symmetry_A
_geom_hbond_distance_DH
_geom_hbond_distance_HA
_geom_hbond_distance_DA
_geom_hbond_angle_DHA
N1 H11 O1 4_545 0.89 1.92 2.777(5) 160.3
N1 H12 O1 1_655 0.89 1.91 2.773(4) 164.1
N1 H13 O2 3 0.89 1.95 2.793(4) 157.8
C2 H21 O2 4 0.98 2.44 3.377(4) 161.2

loop_
_geom_torsion_atom_site_label_1
_geom_torsion_atom_site_label_2
_geom_torsion_atom_site_label_3
_geom_torsion_atom_site_label_4
_geom_torsion_site_symmetry_1
_geom_torsion_site_symmetry_2
_geom_torsion_site_symmetry_3
_geom_torsion_site_symmetry_4
_geom_torsion
_geom_torsion_publ_flag
N1 C2 C1 O2 . . . . -17.4(5) ?
C3 C2 C1 O2 . . . . 104.1(5) ?
N1 C2 C1 O1 . . . . 163.7(3) ?
C3 C2 C1 O1 . . . . -74.8(4) ?

loop_
_cod_related_entry_id
_cod_related_entry_database
_cod_related_entry_code
1 ChemSpider 5735
